data_7153311
loop_
_publ_author_name
'Xie, Fuchun'
'Pan, Xuan'
'Lin, Shijun'
'Hu, Youhong'

_publ_section_title
;
 A base-promoted desalicyloylative dimerization of 3-(1-alkynyl)chromones:
 an unusual approach to 2-alkynyl xanthones.
;
_journal_issue 6
_journal_name_full 'Organic &amp; biomolecular chemistry'
_journal_page_first 1378
_journal_page_last 1381
_journal_paper_doi 10.1039/b925234g
_journal_volume 8
_journal_year 2010
_chemical_formula_sum 'C26 H16 O4'
_chemical_formula_weight 392.39
_chemical_name_systematic
;
?
;
_space_group_IT_number 61
_symmetry_cell_setting orthorhombic
_symmetry_space_group_name_Hall '-P 2ac 2ab'
_symmetry_space_group_name_H-M 'P b c a'
_atom_sites_solution_hydrogens geom
_atom_sites_solution_primary direct
_atom_sites_solution_secondary difmap
_audit_creation_method SHELXL-97
_cell_angle_alpha 90.00
_cell_angle_beta 90.00
_cell_angle_gamma 90.00
_cell_formula_units_Z 8
_cell_length_a 14.460(2)
_cell_length_b 7.7990(12)
_cell_length_c 33.363(5)
_cell_measurement_reflns_used 2740
_cell_measurement_temperature 293(2)
_cell_measurement_theta_max 47.810
_cell_measurement_theta_min 4.884
_cell_volume 3762.5(10)
_computing_cell_refinement 'Bruker SMART'
_computing_data_collection 'Bruker SMART'
_computing_data_reduction 'Bruker SHELXTL'
_computing_molecular_graphics 'Bruker SHELXTL'
_computing_publication_material 'Bruker SHELXTL'
_computing_structure_refinement 'SHELXL-97 (Sheldrick, 1997)'
_computing_structure_solution 'SHELXS-97 (Sheldrick, 1990)'
_diffrn_ambient_temperature 293(2)
_diffrn_measured_fraction_theta_full 1.000
_diffrn_measured_fraction_theta_max 1.000
_diffrn_measurement_device_type 'CCD area detector'
_diffrn_measurement_method 'phi and omega scans'
_diffrn_radiation_monochromator graphite
_diffrn_radiation_source 'fine-focus sealed tube'
_diffrn_radiation_type MoK\a
_diffrn_radiation_wavelength 0.71073
_diffrn_reflns_av_R_equivalents 0.1148
_diffrn_reflns_av_sigmaI/netI 0.0807
_diffrn_reflns_limit_h_max 17
_diffrn_reflns_limit_h_min -16
_diffrn_reflns_limit_k_max 8
_diffrn_reflns_limit_k_min -9
_diffrn_reflns_limit_l_max 38
_diffrn_reflns_limit_l_min -40
_diffrn_reflns_number 18529
_diffrn_reflns_theta_full 25.50
_diffrn_reflns_theta_max 25.50
_diffrn_reflns_theta_min 1.86
_exptl_absorpt_coefficient_mu 0.093
_exptl_absorpt_correction_T_max 1.0000
_exptl_absorpt_correction_T_min 0.7851
_exptl_absorpt_correction_type empirical
_exptl_absorpt_process_details sadabs
_exptl_crystal_colour green
_exptl_crystal_density_diffrn 1.385
_exptl_crystal_density_method 'not measured'
_exptl_crystal_description prismatic
_exptl_crystal_F_000 1632
_exptl_crystal_size_max 0.309
_exptl_crystal_size_mid 0.147
_exptl_crystal_size_min 0.112
_refine_diff_density_max 0.233
_refine_diff_density_min -0.229
_refine_diff_density_rms 0.056
_refine_ls_extinction_coef 0.0039(7)
_refine_ls_extinction_expression Fc^*^=kFc[1+0.001xFc^2^\l^3^/sin(2\q)]^-1/4^
_refine_ls_extinction_method SHELXL
_refine_ls_goodness_of_fit_ref 0.891
_refine_ls_hydrogen_treatment constr
_refine_ls_matrix_type full
_refine_ls_number_parameters 273
_refine_ls_number_reflns 3506
_refine_ls_number_restraints 0
_refine_ls_restrained_S_all 0.891
_refine_ls_R_factor_all 0.0880
_refine_ls_R_factor_gt 0.0581
_refine_ls_shift/su_max 0.008
_refine_ls_shift/su_mean 0.001
_refine_ls_structure_factor_coef Fsqd
_refine_ls_weighting_details 'calc w=1/[\s^2^(Fo^2^)+(0.0726P)^2^+0.0000P] where P=(Fo^2^+2Fc^2^)/3'
_refine_ls_weighting_scheme calc
_refine_ls_wR_factor_gt 0.1375
_refine_ls_wR_factor_ref 0.1509
_reflns_number_gt 2087
_reflns_number_total 3506
_reflns_threshold_expression >2sigma(I)
_cod_data_source_file b925234g.txt
_cod_data_source_block cd29412
_cod_depositor_comments
;
The following automatic conversions were performed:

'_symmetry_cell_setting' value 'Orthorhombic' changed to
'orthorhombic' according to
/home/saulius/struct/CIF-dictionaries/cif_core.dic dictionary named
'cif_core.dic' version 2.4.2 from 2011-04-26.

Automatic conversion script
Id: cif_fix_values 1891 2012-01-12 08:04:46Z andrius 
;
_cod_original_cell_volume 3762.6(10)
_cod_original_sg_symbol_H-M Pbca
_cod_database_code 7153311

loop_
_symmetry_equiv_pos_as_xyz
'x, y, z'
'-x+1/2, -y, z+1/2'
'-x, y+1/2, -z+1/2'
'x+1/2, -y+1/2, -z'
'-x, -y, -z'
'x-1/2, y, -z-1/2'
'x, -y-1/2, z-1/2'
'-x-1/2, y-1/2, z'

loop_
_atom_site_label
_atom_site_type_symbol
_atom_site_fract_x
_atom_site_fract_y
_atom_site_fract_z
_atom_site_U_iso_or_equiv
_atom_site_adp_type
_atom_site_occupancy
_atom_site_symmetry_multiplicity
_atom_site_calc_flag
_atom_site_refinement_flags
O1 O 0.70123(11) 0.4184(3) 0.53950(5) 0.0780(6) Uani 1 1 d .
O2 O 0.96349(10) 0.2371(2) 0.55656(4) 0.0545(5) Uani 1 1 d .
O3 O 0.79026(11) 0.3920(2) 0.72214(5) 0.0684(5) Uani 1 1 d .
O4 O 0.64246(12) 0.4868(3) 0.75659(6) 0.0754(6) Uani 1 1 d .
H4 H 0.6979 0.4893 0.7515 0.113 Uiso 1 1 calc R
C1 C 0.78099(16) 0.3682(3) 0.54450(7) 0.0552(6) Uani 1 1 d .
C2 C 0.84776(16) 0.3530(3) 0.51177(7) 0.0566(6) Uani 1 1 d .
C3 C 0.82730(19) 0.4063(4) 0.47292(8) 0.0761(9) Uani 1 1 d .
H3 H 0.7692 0.4513 0.4672 0.091 Uiso 1 1 calc R
C4 C 0.8915(2) 0.3931(5) 0.44321(8) 0.0857(10) Uani 1 1 d .
H4A H 0.8775 0.4307 0.4175 0.103 Uiso 1 1 calc R
C5 C 0.9777(2) 0.3236(4) 0.45141(8) 0.0769(9) Uani 1 1 d .
H5 H 1.0209 0.3143 0.4309 0.092 Uiso 1 1 calc R
C6 C 1.00019(18) 0.2687(4) 0.48889(7) 0.0640(7) Uani 1 1 d .
H6 H 1.0577 0.2201 0.4941 0.077 Uiso 1 1 calc R
C7 C 0.93529(15) 0.2872(3) 0.51917(7) 0.0521(6) Uani 1 1 d .
C8 C 0.90654(14) 0.2588(3) 0.58869(7) 0.0460(6) Uani 1 1 d .
C9 C 0.81681(14) 0.3212(3) 0.58416(7) 0.0465(6) Uani 1 1 d .
C10 C 0.76181(14) 0.3414(3) 0.61812(6) 0.0475(6) Uani 1 1 d .
H10 H 0.7016 0.3817 0.6155 0.057 Uiso 1 1 calc R
C11 C 0.79571(13) 0.3025(3) 0.65548(6) 0.0449(6) Uani 1 1 d .
C12 C 0.88691(13) 0.2439(3) 0.65885(7) 0.0453(6) Uani 1 1 d .
H12 H 0.9099 0.2199 0.6843 0.054 Uiso 1 1 calc R
C13 C 0.94428(14) 0.2202(3) 0.62627(6) 0.0436(5) Uani 1 1 d .
C14 C 1.04168(14) 0.1628(3) 0.63261(7) 0.0462(6) Uani 1 1 d .
C15 C 1.08973(15) 0.2239(3) 0.66548(7) 0.0535(6) Uani 1 1 d .
H15 H 1.0619 0.3040 0.6823 0.064 Uiso 1 1 calc R
C16 C 1.17822(16) 0.1683(3) 0.67380(9) 0.0654(8) Uani 1 1 d .
H16 H 1.2091 0.2092 0.6963 0.078 Uiso 1 1 calc R
C17 C 1.22017(17) 0.0541(4) 0.64923(10) 0.0704(8) Uani 1 1 d .
H17 H 1.2801 0.0178 0.6548 0.084 Uiso 1 1 calc R
C18 C 1.17492(18) -0.0086(4) 0.61611(9) 0.0690(8) Uani 1 1 d .
H18 H 1.2040 -0.0874 0.5994 0.083 Uiso 1 1 calc R
C19 C 1.08512(16) 0.0466(3) 0.60764(8) 0.0585(7) Uani 1 1 d .
H19 H 1.0545 0.0050 0.5851 0.070 Uiso 1 1 calc R
C20 C 0.74486(15) 0.3385(3) 0.69324(7) 0.0480(6) Uani 1 1 d .
C21 C 0.64461(14) 0.3178(3) 0.69623(6) 0.0449(6) Uani 1 1 d .
C22 C 0.59303(15) 0.2224(3) 0.66890(7) 0.0535(6) Uani 1 1 d .
H22 H 0.6230 0.1656 0.6481 0.064 Uiso 1 1 calc R
C23 C 0.49882(17) 0.2110(4) 0.67222(8) 0.0652(7) Uani 1 1 d .
H23 H 0.4651 0.1450 0.6542 0.078 Uiso 1 1 calc R
C24 C 0.45446(17) 0.2982(4) 0.70259(9) 0.0696(8) Uani 1 1 d .
H24 H 0.3903 0.2941 0.7041 0.083 Uiso 1 1 calc R
C25 C 0.50236(17) 0.3903(4) 0.73041(8) 0.0661(7) Uani 1 1 d .
H25 H 0.4712 0.4470 0.7509 0.079 Uiso 1 1 calc R
C26 C 0.59789(16) 0.3986(3) 0.72790(7) 0.0533(6) Uani 1 1 d .

loop_
_atom_site_aniso_label
_atom_site_aniso_U_11
_atom_site_aniso_U_22
_atom_site_aniso_U_33
_atom_site_aniso_U_23
_atom_site_aniso_U_13
_atom_site_aniso_U_12
O1 0.0467(11) 0.1288(17) 0.0585(11) 0.0068(11) -0.0097(8) 0.0146(10)
O2 0.0418(9) 0.0751(12) 0.0465(10) -0.0004(8) 0.0055(7) 0.0036(7)
O3 0.0451(10) 0.1083(15) 0.0517(10) -0.0152(10) -0.0021(8) -0.0007(9)
O4 0.0665(12) 0.0933(14) 0.0665(12) -0.0160(11) 0.0152(10) 0.0029(11)
C1 0.0431(13) 0.0730(17) 0.0497(14) -0.0019(13) -0.0041(11) -0.0005(12)
C2 0.0493(14) 0.0769(18) 0.0436(14) -0.0039(13) -0.0015(11) -0.0072(12)
C3 0.0659(17) 0.116(3) 0.0467(16) 0.0017(16) -0.0077(13) -0.0054(16)
C4 0.082(2) 0.135(3) 0.0410(15) 0.0045(17) -0.0044(15) -0.0086(19)
C5 0.076(2) 0.109(2) 0.0458(16) -0.0105(16) 0.0128(14) -0.0171(17)
C6 0.0555(15) 0.085(2) 0.0519(16) -0.0088(14) 0.0097(13) -0.0050(13)
C7 0.0482(14) 0.0668(17) 0.0413(13) -0.0045(12) 0.0020(11) -0.0062(11)
C8 0.0382(12) 0.0539(15) 0.0460(13) -0.0008(11) 0.0062(10) -0.0025(10)
C9 0.0349(11) 0.0573(15) 0.0474(14) -0.0010(11) -0.0006(10) 0.0003(10)
C10 0.0306(11) 0.0605(15) 0.0515(14) -0.0015(11) 0.0007(10) 0.0008(10)
C11 0.0339(11) 0.0536(14) 0.0472(13) 0.0001(11) 0.0009(10) -0.0007(10)
C12 0.0363(12) 0.0538(15) 0.0457(13) 0.0043(11) -0.0006(10) -0.0001(10)
C13 0.0345(11) 0.0469(13) 0.0493(13) 0.0016(11) 0.0009(10) -0.0015(9)
C14 0.0354(12) 0.0475(13) 0.0558(14) 0.0094(12) 0.0070(10) 0.0024(10)
C15 0.0373(12) 0.0561(15) 0.0671(16) 0.0066(13) -0.0013(11) 0.0005(11)
C16 0.0399(13) 0.0656(17) 0.091(2) 0.0151(16) -0.0075(13) 0.0004(12)
C17 0.0395(14) 0.0699(19) 0.102(2) 0.0269(17) 0.0062(16) 0.0055(13)
C18 0.0593(16) 0.0655(18) 0.082(2) 0.0152(16) 0.0237(15) 0.0191(13)
C19 0.0486(14) 0.0628(16) 0.0642(15) 0.0043(13) 0.0091(12) 0.0083(12)
C20 0.0402(12) 0.0579(15) 0.0459(13) 0.0026(12) -0.0007(10) 0.0038(10)
C21 0.0374(12) 0.0505(14) 0.0468(13) 0.0068(11) 0.0047(10) 0.0040(10)
C22 0.0412(13) 0.0617(15) 0.0577(15) 0.0092(13) 0.0017(11) -0.0012(11)
C23 0.0463(14) 0.0764(18) 0.0728(18) 0.0218(15) -0.0073(13) -0.0092(13)
C24 0.0384(14) 0.083(2) 0.087(2) 0.0313(17) 0.0125(14) 0.0051(13)
C25 0.0484(15) 0.0813(19) 0.0687(18) 0.0156(16) 0.0170(13) 0.0132(14)
C26 0.0494(14) 0.0593(15) 0.0512(14) 0.0115(12) 0.0059(12) 0.0064(12)

loop_
_atom_type_symbol
_atom_type_description
_atom_type_scat_dispersion_real
_atom_type_scat_dispersion_imag
_atom_type_scat_source
C C 0.0033 0.0016 'International Tables Vol C Tables 4.2.6.8 and 6.1.1.4'
H H 0.0000 0.0000 'International Tables Vol C Tables 4.2.6.8 and 6.1.1.4'
O O 0.0106 0.0060 'International Tables Vol C Tables 4.2.6.8 and 6.1.1.4'

loop_
_geom_angle_atom_site_label_1
_geom_angle_atom_site_label_2
_geom_angle_atom_site_label_3
_geom_angle
C8 O2 C7 120.09(17)
C26 O4 H4 109.5
O1 C1 C2 122.9(2)
O1 C1 C9 122.2(2)
C2 C1 C9 114.8(2)
C7 C2 C3 118.0(2)
C7 C2 C1 119.9(2)
C3 C2 C1 122.0(2)
C4 C3 C2 120.7(3)
C4 C3 H3 119.7
C2 C3 H3 119.7
C3 C4 C5 119.9(3)
C3 C4 H4A 120.0
C5 C4 H4A 120.0
C6 C5 C4 121.3(2)
C6 C5 H5 119.4
C4 C5 H5 119.4
C5 C6 C7 118.3(3)
C5 C6 H6 120.8
C7 C6 H6 120.8
O2 C7 C6 115.6(2)
O2 C7 C2 122.6(2)
C6 C7 C2 121.7(2)
O2 C8 C9 121.4(2)
O2 C8 C13 116.25(18)
C9 C8 C13 122.3(2)
C10 C9 C8 118.9(2)
C10 C9 C1 120.21(19)
C8 C9 C1 120.9(2)
C11 C10 C9 120.61(19)
C11 C10 H10 119.7
C9 C10 H10 119.7
C10 C11 C12 118.76(19)
C10 C11 C20 123.45(19)
C12 C11 C20 117.38(19)
C13 C12 C11 123.1(2)
C13 C12 H12 118.4
C11 C12 H12 118.4
C12 C13 C8 116.25(19)
C12 C13 C14 119.72(19)
C8 C13 C14 123.99(18)
C19 C14 C15 118.4(2)
C19 C14 C13 122.7(2)
C15 C14 C13 118.9(2)
C16 C15 C14 121.1(2)
C16 C15 H15 119.4
C14 C15 H15 119.4
C17 C16 C15 120.1(3)
C17 C16 H16 120.0
C15 C16 H16 120.0
C16 C17 C18 120.5(2)
C16 C17 H17 119.8
C18 C17 H17 119.8
C17 C18 C19 119.7(3)
C17 C18 H18 120.1
C19 C18 H18 120.1
C14 C19 C18 120.2(3)
C14 C19 H19 119.9
C18 C19 H19 119.9
O3 C20 C21 120.6(2)
O3 C20 C11 117.48(19)
C21 C20 C11 121.86(19)
C22 C21 C26 118.3(2)
C22 C21 C20 123.0(2)
C26 C21 C20 118.6(2)
C23 C22 C21 120.9(2)
C23 C22 H22 119.5
C21 C22 H22 119.5
C22 C23 C24 119.4(3)
C22 C23 H23 120.3
C24 C23 H23 120.3
C25 C24 C23 121.6(2)
C25 C24 H24 119.2
C23 C24 H24 119.2
C24 C25 C26 119.4(3)
C24 C25 H25 120.3
C26 C25 H25 120.3
O4 C26 C25 117.3(2)
O4 C26 C21 122.4(2)
C25 C26 C21 120.3(2)

loop_
_geom_bond_atom_site_label_1
_geom_bond_atom_site_label_2
_geom_bond_distance
O1 C1 1.229(3)
O2 C8 1.362(2)
O2 C7 1.369(3)
O3 C20 1.239(3)
O4 C26 1.343(3)
O4 H4 0.8200
C1 C2 1.463(3)
C1 C9 1.468(3)
C2 C7 1.388(3)
C2 C3 1.393(3)
C3 C4 1.362(4)
C3 H3 0.9300
C4 C5 1.386(4)
C4 H4A 0.9300
C5 C6 1.361(4)
C5 H5 0.9300
C6 C7 1.386(3)
C6 H6 0.9300
C8 C9 1.394(3)
C8 C13 1.400(3)
C9 C10 1.393(3)
C10 C11 1.373(3)
C10 H10 0.9300
C11 C12 1.400(3)
C11 C20 1.485(3)
C12 C13 1.380(3)
C12 H12 0.9300
C13 C14 1.493(3)
C14 C19 1.382(3)
C14 C15 1.383(3)
C15 C16 1.380(3)
C15 H15 0.9300
C16 C17 1.354(4)
C16 H16 0.9300
C17 C18 1.374(4)
C17 H17 0.9300
C18 C19 1.397(3)
C18 H18 0.9300
C19 H19 0.9300
C20 C21 1.462(3)
C21 C22 1.393(3)
C21 C26 1.403(3)
C22 C23 1.370(3)
C22 H22 0.9300
C23 C24 1.379(4)
C23 H23 0.9300
C24 C25 1.363(4)
C24 H24 0.9300
C25 C26 1.385(3)
C25 H25 0.9300

loop_
_geom_hbond_atom_site_label_D
_geom_hbond_atom_site_label_H
_geom_hbond_atom_site_label_A
_geom_hbond_distance_DH
_geom_hbond_distance_HA
_geom_hbond_distance_DA
_geom_hbond_angle_DHA
O4 H4 O3 0.82 1.82 2.537(2) 144.9

loop_
_geom_torsion_atom_site_label_1
_geom_torsion_atom_site_label_2
_geom_torsion_atom_site_label_3
_geom_torsion_atom_site_label_4
_geom_torsion
O1 C1 C2 C7 -176.7(2)
C9 C1 C2 C7 4.1(4)
O1 C1 C2 C3 4.7(4)
C9 C1 C2 C3 -174.5(2)
C7 C2 C3 C4 0.3(4)
C1 C2 C3 C4 178.9(3)
C2 C3 C4 C5 1.0(5)
C3 C4 C5 C6 -0.5(5)
C4 C5 C6 C7 -1.3(4)
C8 O2 C7 C6 176.5(2)
C8 O2 C7 C2 -3.3(3)
C5 C6 C7 O2 -177.1(2)
C5 C6 C7 C2 2.7(4)
C3 C2 C7 O2 177.5(2)
C1 C2 C7 O2 -1.0(4)
C3 C2 C7 C6 -2.2(4)
C1 C2 C7 C6 179.2(2)
C7 O2 C8 C9 4.2(3)
C7 O2 C8 C13 -173.8(2)
O2 C8 C9 C10 -179.7(2)
C13 C8 C9 C10 -1.8(3)
O2 C8 C9 C1 -0.9(3)
C13 C8 C9 C1 177.0(2)
O1 C1 C9 C10 -3.6(4)
C2 C1 C9 C10 175.6(2)
O1 C1 C9 C8 177.7(2)
C2 C1 C9 C8 -3.1(3)
C8 C9 C10 C11 0.7(3)
C1 C9 C10 C11 -178.1(2)
C9 C10 C11 C12 0.7(3)
C9 C10 C11 C20 173.2(2)
C10 C11 C12 C13 -1.2(3)
C20 C11 C12 C13 -174.1(2)
C11 C12 C13 C8 0.2(3)
C11 C12 C13 C14 178.0(2)
O2 C8 C13 C12 179.32(18)
C9 C8 C13 C12 1.3(3)
O2 C8 C13 C14 1.6(3)
C9 C8 C13 C14 -176.4(2)
C12 C13 C14 C19 141.0(2)
C8 C13 C14 C19 -41.4(3)
C12 C13 C14 C15 -36.9(3)
C8 C13 C14 C15 140.7(2)
C19 C14 C15 C16 -1.3(3)
C13 C14 C15 C16 176.7(2)
C14 C15 C16 C17 1.2(4)
C15 C16 C17 C18 -0.6(4)
C16 C17 C18 C19 0.3(4)
C15 C14 C19 C18 0.9(3)
C13 C14 C19 C18 -177.0(2)
C17 C18 C19 C14 -0.4(4)
C10 C11 C20 O3 -139.9(2)
C12 C11 C20 O3 32.6(3)
C10 C11 C20 C21 38.0(3)
C12 C11 C20 C21 -149.5(2)
O3 C20 C21 C22 -164.5(2)
C11 C20 C21 C22 17.7(3)
O3 C20 C21 C26 15.9(3)
C11 C20 C21 C26 -161.9(2)
C26 C21 C22 C23 1.6(3)
C20 C21 C22 C23 -178.0(2)
C21 C22 C23 C24 1.3(4)
C22 C23 C24 C25 -2.6(4)
C23 C24 C25 C26 0.9(4)
C24 C25 C26 O4 -178.2(2)
C24 C25 C26 C21 2.2(4)
C22 C21 C26 O4 177.0(2)
C20 C21 C26 O4 -3.4(3)
C22 C21 C26 C25 -3.4(3)
C20 C21 C26 C25 176.2(2)
